data_7106797
loop_
_publ_author_name
'Wang, Meng-Xi'
'Long, La-Sheng'
'Huang, Rong-Bin'
'Zheng, Lan-Sun'

_publ_section_title
;
 Influence of halide ions on the chirality and luminescent property of
 ionothermally synthesized lanthanide-based metal-organic frameworks
;
_journal_coden_ASTM CHCOFS
_journal_issue 35
_journal_name_full
;
 Chemical Communications (Cambridge, United Kingdom)
;
_journal_page_first 9834
_journal_page_last 9836
_journal_paper_doi 10.1039/c1cc13297k
_journal_volume 47
_journal_year 2011
_chemical_formula_sum 'C18 H15 Br0.25 Cl1.25 Eu1.5 N2 O8 S2'
_chemical_formula_weight 743.67
_space_group_IT_number 18
_symmetry_cell_setting orthorhombic
_symmetry_space_group_name_Hall 'P 2 2ab'
_symmetry_space_group_name_H-M 'P 21 21 2'
_atom_sites_solution_hydrogens geom
_atom_sites_solution_primary direct
_atom_sites_solution_secondary difmap
_audit_creation_method SHELXL-97
_cell_angle_alpha 90.00
_cell_angle_beta 90.00
_cell_angle_gamma 90.00
_cell_formula_units_Z 4
_cell_length_a 16.2850(5)
_cell_length_b 11.9314(3)
_cell_length_c 12.2099(4)
_cell_measurement_reflns_used 2804
_cell_measurement_temperature 173(2)
_cell_measurement_theta_max 29.0178
_cell_measurement_theta_min 2.6893
_cell_volume 2372.42(12)
_computing_cell_refinement 'CrysAlis RED'
_computing_data_collection 'CrysAlis CCD'
_computing_data_reduction 'CrysAlis RED'
_computing_molecular_graphics 'SHELXL-97 (Sheldrick, 1997)'
_computing_publication_material 'SHELXL-97 (Sheldrick, 1997)'
_computing_structure_refinement 'SHELXL-97 (Sheldrick, 1997)'
_computing_structure_solution 'SHELXS-97 (Sheldrick, 1990)'
_diffrn_ambient_temperature 173(2)
_diffrn_measured_fraction_theta_full 0.997
_diffrn_measured_fraction_theta_max 0.997
_diffrn_measurement_device_type 'CrysAlis CCD, Oxford Diffraction Ltd.'
_diffrn_measurement_method 'phi and omega scans'
_diffrn_radiation_monochromator graphite
_diffrn_radiation_source 'fine-focus sealed tube'
_diffrn_radiation_type MoK\a
_diffrn_radiation_wavelength 0.71073
_diffrn_reflns_av_R_equivalents 0.0577
_diffrn_reflns_av_sigmaI/netI 0.1002
_diffrn_reflns_limit_h_max 12
_diffrn_reflns_limit_h_min -20
_diffrn_reflns_limit_k_max 14
_diffrn_reflns_limit_k_min -14
_diffrn_reflns_limit_l_max 15
_diffrn_reflns_limit_l_min -10
_diffrn_reflns_number 7680
_diffrn_reflns_theta_full 26.00
_diffrn_reflns_theta_max 26.00
_diffrn_reflns_theta_min 2.69
_exptl_absorpt_coefficient_mu 4.725
_exptl_absorpt_correction_T_max 0.7980
_exptl_absorpt_correction_T_min 0.4516
_exptl_absorpt_correction_type multi-scan
_exptl_absorpt_process_details 'CrysAlis RED'
_exptl_crystal_colour yellow
_exptl_crystal_density_diffrn 2.082
_exptl_crystal_density_meas ?
_exptl_crystal_density_method 'not measured'
_exptl_crystal_description hexagon
_exptl_crystal_F_000 1430
_exptl_crystal_size_max 0.20
_exptl_crystal_size_mid 0.10
_exptl_crystal_size_min 0.05
_refine_diff_density_max 1.428
_refine_diff_density_min -0.974
_refine_diff_density_rms 0.193
_refine_ls_abs_structure_details 'Flack H D (1983), Acta Cryst. A39, 876-881'
_refine_ls_abs_structure_Flack -0.01(2)
_refine_ls_extinction_method none
_refine_ls_goodness_of_fit_ref 0.974
_refine_ls_hydrogen_treatment mixed
_refine_ls_matrix_type full
_refine_ls_number_parameters 318
_refine_ls_number_reflns 4506
_refine_ls_number_restraints 32
_refine_ls_restrained_S_all 1.061
_refine_ls_R_factor_all 0.0569
_refine_ls_R_factor_gt 0.0469
_refine_ls_shift/su_max 0.002
_refine_ls_shift/su_mean 0.000
_refine_ls_structure_factor_coef Fsqd
_refine_ls_weighting_details 'calc w=1/[\s^2^(Fo^2^)+(0.0212P)^2^+0.0000P] where P=(Fo^2^+2Fc^2^)/3'
_refine_ls_weighting_scheme calc
_refine_ls_wR_factor_gt 0.0784
_refine_ls_wR_factor_ref 0.0838
_reflns_number_gt 4027
_reflns_number_total 4506
_reflns_threshold_expression >2sigma(I)
_cod_data_source_file c1cc13297k.txt
_cod_data_source_block complex2
_cod_depositor_comments
;
The following automatic conversions were performed:

'_exptl_crystal_density_meas' value 'not measured' was changed to '?'
- the value is perceived as not measured.

Automatic conversion script
Id: cif_fix_values 3008 2015-01-20 13:52:24Z robertas 
;
_cod_original_sg_symbol_H-M P2(1)2(1)2
_cod_original_formula_sum 'C18 H15 Br0.25 Cl1.25 Eu1.50 N2 O8 S2'
_cod_database_code 7106797

loop_
_symmetry_equiv_pos_as_xyz
'x, y, z'
'-x, -y, z'
'-x+1/2, y+1/2, -z'
'x+1/2, -y+1/2, -z'

loop_
_atom_site_label
_atom_site_type_symbol
_atom_site_fract_x
_atom_site_fract_y
_atom_site_fract_z
_atom_site_U_iso_or_equiv
_atom_site_adp_type
_atom_site_occupancy
_atom_site_symmetry_multiplicity
_atom_site_calc_flag
_atom_site_refinement_flags
_atom_site_disorder_assembly
_atom_site_disorder_group
Eu1 Eu 0.0000 0.5000 0.19727(6) 0.00895(17) Uani 1 2 d S . .
Eu2 Eu 0.02955(3) 0.83940(4) 0.28216(4) 0.00927(12) Uani 1 1 d . . .
Br1 Br 0.0301(14) 0.805(2) 0.515(2) 0.020(3) Uani 0.25 1 d P . .
Cl1 Cl 0.0127(11) 0.7955(19) 0.5000(16) 0.019(2) Uani 0.75 1 d P . .
Cl2 Cl 0.0000 1.0000 0.1197(3) 0.0226(9) Uani 1 2 d S . .
S1 S 0.20987(17) 0.4792(2) 0.5209(2) 0.0164(6) Uani 1 1 d . . .
O3 O 0.0835(4) 0.6470(5) 0.3020(5) 0.0114(15) Uani 1 1 d . . .
O4 O 0.4227(4) 0.7641(6) -0.2153(7) 0.0241(18) Uani 1 1 d . . .
C5 C 0.3491(7) 0.4970(9) 0.6417(8) 0.016(2) Uani 1 1 d U . .
O6 O 0.3316(5) 0.4005(5) 0.6776(6) 0.0194(19) Uani 1 1 d . . .
O5 O 0.4194(4) 0.5381(6) 0.6587(6) 0.0179(18) Uani 1 1 d . . .
O7 O 0.0860(5) 0.4716(6) 0.3574(7) 0.029(2) Uani 1 1 d . . .
C7 C 0.3724(7) 0.8113(9) -0.1534(9) 0.020(3) Uani 1 1 d U . .
O8 O 0.3759(5) 0.9132(6) -0.1282(6) 0.0230(19) Uani 1 1 d U . .
C3 C 0.2910(6) 0.5552(9) 0.5716(8) 0.014(2) Uani 1 1 d . . .
C2 C 0.1800(7) 0.5903(9) 0.4429(9) 0.019(3) Uani 1 1 d U . .
C1 C 0.1118(7) 0.5704(8) 0.3653(9) 0.014(2) Uani 1 1 d . . .
C4 C 0.2935(7) 0.6606(10) 0.5285(9) 0.025(3) Uani 1 1 d . . .
H4A H 0.3342 0.7146 0.5465 0.030 Uiso 1 1 calc R . .
C8 C 0.3021(7) 0.7470(9) -0.1085(10) 0.018(3) Uani 1 1 d . . .
S2 S 0.23328(18) 0.8146(2) -0.0236(3) 0.0231(7) Uani 1 1 d . . .
O9 O 0.0556(4) 0.6148(5) 0.0589(6) 0.0162(17) Uani 1 1 d . . .
O10 O 0.0944(5) 0.7820(6) 0.1187(6) 0.0197(18) Uani 1 1 d . . .
C12 C 0.1033(7) 0.6959(8) 0.0635(9) 0.016(2) Uani 1 1 d . . .
C10 C 0.2108(7) 0.6061(9) -0.0646(9) 0.017(2) Uani 1 1 d U . .
H10A H 0.1884 0.5326 -0.0660 0.021 Uiso 1 1 calc R . .
C9 C 0.1762(7) 0.6948(8) -0.0085(10) 0.020(3) Uani 1 1 d . . .
C6 C 0.2290(7) 0.6803(8) 0.4543(9) 0.021(3) Uani 1 1 d . . .
H6A H 0.2209 0.7491 0.4167 0.026 Uiso 1 1 calc R . .
C11 C 0.2835(8) 0.6378(9) -0.1198(11) 0.029(3) Uani 1 1 d . . .
H11A H 0.3162 0.5869 -0.1608 0.034 Uiso 1 1 calc R . .
N2 N -0.0204(8) 0.5852(9) -0.2351(9) 0.048(3) Uani 1 1 d . . .
N1 N -0.0653(8) 1.0181(12) -0.2478(8) 0.053(4) Uani 1 1 d . . .
C16 C -0.0122(10) 0.5525(11) -0.3428(10) 0.045(4) Uani 1 1 d . . .
H16A H -0.0223 0.5976 -0.4056 0.055 Uiso 1 1 calc R . .
C13 C 0.0000 1.0000 -0.3095(16) 0.070(8) Uani 1 2 d S . .
H13A H 0.0000 1.0000 -0.3873 0.084 Uiso 1 2 calc SR . .
C15 C -0.0416(9) 1.0070(16) -0.1424(9) 0.058(5) Uani 1 1 d . . .
H15A H -0.0764 1.0085 -0.0799 0.069 Uiso 1 1 calc R . .
C18 C -0.0527(16) 0.6937(14) -0.1917(18) 0.123(10) Uani 1 1 d D . .
H18A H -0.0541 0.6900 -0.1107 0.148 Uiso 1 1 calc R . .
H18B H -0.0147 0.7547 -0.2126 0.148 Uiso 1 1 calc R . .
H18C H -0.0958 0.7031 -0.2035 0.185 Uiso 0.50 1 d PRD . .
C20 C -0.134(2) 0.720(3) -0.231(3) 0.092(14) Uani 0.50 1 d P . .
H20A H -0.1500 0.7945 -0.2046 0.139 Uiso 0.50 1 calc PR . .
H20B H -0.1729 0.6640 -0.2050 0.139 Uiso 0.50 1 calc PR . .
H20C H -0.1336 0.7205 -0.3117 0.139 Uiso 0.50 1 calc PR . .
C19 C 0.0000 0.5000 -0.1753(14) 0.056(7) Uani 1 2 d S . .
H19A H 0.0000 0.5000 -0.0975 0.067 Uiso 1 2 calc SR . .
C14 C -0.1492(11) 1.0385(15) -0.2858(15) 0.091(7) Uani 1 1 d D . .
H14A H -0.1892 1.0033 -0.2353 0.109 Uiso 1 1 calc R . .
H14B H -0.1571 1.0063 -0.3598 0.109 Uiso 1 1 calc R . .
H14C H -0.1605 1.1000 -0.2932 0.137 Uiso 0.50 1 d PRD . .
C17 C -0.162(3) 1.165(4) -0.289(4) 0.16(3) Uani 0.50 1 d P . .
H17A H -0.2172 1.1822 -0.3143 0.244 Uiso 0.50 1 calc PR . .
H17B H -0.1214 1.1991 -0.3383 0.244 Uiso 0.50 1 calc PR . .
H17C H -0.1541 1.1960 -0.2148 0.244 Uiso 0.50 1 calc PR . .

loop_
_atom_site_aniso_label
_atom_site_aniso_U_11
_atom_site_aniso_U_22
_atom_site_aniso_U_33
_atom_site_aniso_U_23
_atom_site_aniso_U_13
_atom_site_aniso_U_12
Eu1 0.0055(3) 0.0106(3) 0.0108(4) 0.000 0.000 -0.0016(3)
Eu2 0.0067(2) 0.0090(2) 0.0122(3) -0.0010(2) -0.0005(2) 0.0001(2)
Br1 0.021(8) 0.027(4) 0.013(6) -0.002(4) -0.009(4) 0.002(5)
Cl1 0.019(6) 0.029(5) 0.010(5) 0.004(4) -0.004(4) 0.005(4)
Cl2 0.041(3) 0.0167(17) 0.0107(17) 0.000 0.000 0.0109(19)
S1 0.0120(14) 0.0146(13) 0.0225(15) 0.0017(12) -0.0095(13) -0.0011(12)
O3 0.010(4) 0.013(3) 0.011(4) 0.001(4) -0.003(3) 0.002(3)
O4 0.017(4) 0.026(4) 0.028(4) 0.008(4) 0.008(4) 0.009(3)
C5 0.015(3) 0.017(3) 0.015(3) -0.001(2) -0.001(2) 0.002(2)
O6 0.022(5) 0.014(4) 0.022(5) 0.009(4) -0.004(4) 0.006(3)
O5 0.006(4) 0.023(4) 0.025(4) 0.004(4) -0.008(3) -0.001(3)
O7 0.039(6) 0.011(4) 0.037(5) 0.001(4) -0.020(4) -0.003(4)
C7 0.019(3) 0.020(3) 0.022(3) 0.002(2) 0.001(2) -0.001(2)
O8 0.023(3) 0.019(2) 0.027(3) -0.0017(19) 0.003(2) -0.0021(19)
C3 0.009(6) 0.018(5) 0.014(6) 0.000(5) -0.006(5) -0.003(5)
C2 0.018(3) 0.018(3) 0.020(3) 0.000(2) -0.002(2) 0.002(2)
C1 0.015(6) 0.012(5) 0.016(6) -0.001(5) 0.003(5) 0.001(5)
C4 0.021(7) 0.020(6) 0.034(7) -0.012(7) -0.015(5) -0.003(6)
C8 0.012(6) 0.015(5) 0.029(7) 0.002(5) 0.000(6) -0.004(5)
S2 0.0206(16) 0.0132(13) 0.0356(18) -0.0085(14) 0.0167(14) -0.0041(13)
O9 0.018(4) 0.014(3) 0.016(4) 0.002(3) 0.000(3) -0.008(3)
O10 0.016(4) 0.015(4) 0.028(5) -0.005(4) 0.012(4) 0.003(3)
C12 0.017(6) 0.017(5) 0.013(6) 0.002(5) 0.001(5) 0.005(5)
C10 0.017(3) 0.016(3) 0.019(3) 0.000(2) 0.002(2) -0.001(2)
C9 0.020(6) 0.013(5) 0.027(7) 0.002(5) 0.004(5) -0.003(5)
C6 0.024(7) 0.007(5) 0.033(7) 0.008(5) -0.009(5) 0.005(5)
C11 0.023(7) 0.022(6) 0.040(8) -0.017(6) 0.015(6) 0.001(5)
N2 0.058(9) 0.037(6) 0.048(8) -0.002(6) -0.001(7) 0.002(6)
N1 0.068(9) 0.065(9) 0.025(6) -0.011(7) -0.015(6) 0.016(8)
C16 0.051(11) 0.052(8) 0.033(7) 0.009(7) -0.016(8) -0.001(8)
C13 0.12(2) 0.069(15) 0.022(11) 0.000 0.000 0.046(18)
C15 0.062(11) 0.100(12) 0.012(6) -0.013(10) -0.006(7) 0.019(12)
C18 0.22(3) 0.060(12) 0.093(17) 0.016(13) -0.02(2) 0.044(16)
C20 0.08(3) 0.09(3) 0.10(4) 0.01(3) 0.00(3) 0.04(2)
C19 0.087(19) 0.068(14) 0.012(9) 0.000 0.000 -0.018(15)
C14 0.094(15) 0.116(16) 0.063(11) -0.041(13) -0.048(12) 0.063(13)
C17 0.18(5) 0.21(6) 0.10(4) -0.09(5) -0.02(4) 0.10(5)

loop_
_atom_type_symbol
_atom_type_description
_atom_type_scat_dispersion_real
_atom_type_scat_dispersion_imag
_atom_type_scat_source
C C 0.0033 0.0016 'International Tables Vol C Tables 4.2.6.8 and 6.1.1.4'
H H 0.0000 0.0000 'International Tables Vol C Tables 4.2.6.8 and 6.1.1.4'
N N 0.0061 0.0033 'International Tables Vol C Tables 4.2.6.8 and 6.1.1.4'
O O 0.0106 0.0060 'International Tables Vol C Tables 4.2.6.8 and 6.1.1.4'
S S 0.1246 0.1234 'International Tables Vol C Tables 4.2.6.8 and 6.1.1.4'
Cl Cl 0.1484 0.1585 'International Tables Vol C Tables 4.2.6.8 and 6.1.1.4'
Br Br -0.2901 2.4595 'International Tables Vol C Tables 4.2.6.8 and 6.1.1.4'
Eu Eu -0.1578 3.6682 'International Tables Vol C Tables 4.2.6.8 and 6.1.1.4'

loop_
_geom_angle_atom_site_label_1
_geom_angle_atom_site_label_2
_geom_angle_atom_site_label_3
_geom_angle
_geom_angle_site_symmetry_1
_geom_angle_site_symmetry_3
_geom_angle_publ_flag
O9 Eu1 O9 88.4(3) 2_565 . ?
O9 Eu1 O8 79.8(3) 2_565 3_545 ?
O9 Eu1 O8 71.2(2) . 3_545 ?
O9 Eu1 O8 71.2(2) 2_565 4_465 ?
O9 Eu1 O8 79.8(3) . 4_465 ?
O8 Eu1 O8 139.3(4) 3_545 4_465 ?
O9 Eu1 O7 135.9(2) 2_565 . ?
O9 Eu1 O7 115.9(3) . . ?
O8 Eu1 O7 74.9(3) 3_545 . ?
O8 Eu1 O7 145.2(3) 4_465 . ?
O9 Eu1 O7 115.9(3) 2_565 2_565 ?
O9 Eu1 O7 135.9(2) . 2_565 ?
O8 Eu1 O7 145.2(3) 3_545 2_565 ?
O8 Eu1 O7 74.9(3) 4_465 2_565 ?
O7 Eu1 O7 72.8(4) . 2_565 ?
O9 Eu1 O3 163.8(2) 2_565 . ?
O9 Eu1 O3 75.9(2) . . ?
O8 Eu1 O3 91.4(2) 3_545 . ?
O8 Eu1 O3 108.9(2) 4_465 . ?
O7 Eu1 O3 52.2(2) . . ?
O7 Eu1 O3 78.9(2) 2_565 . ?
O9 Eu1 O3 75.9(2) 2_565 2_565 ?
O9 Eu1 O3 163.8(2) . 2_565 ?
O8 Eu1 O3 108.9(2) 3_545 2_565 ?
O8 Eu1 O3 91.4(2) 4_465 2_565 ?
O7 Eu1 O3 78.9(2) . 2_565 ?
O7 Eu1 O3 52.2(2) 2_565 2_565 ?
O3 Eu1 O3 120.1(3) . 2_565 ?
O9 Eu1 C1 158.0(3) 2_565 . ?
O9 Eu1 C1 95.6(3) . . ?
O8 Eu1 C1 81.1(3) 3_545 . ?
O8 Eu1 C1 130.8(3) 4_465 . ?
O7 Eu1 C1 25.7(3) . . ?
O7 Eu1 C1 75.5(3) 2_565 . ?
O3 Eu1 C1 26.5(2) . . ?
O3 Eu1 C1 100.4(3) 2_565 . ?
O9 Eu1 C1 95.6(3) 2_565 2_565 ?
O9 Eu1 C1 158.0(3) . 2_565 ?
O8 Eu1 C1 130.8(3) 3_545 2_565 ?
O8 Eu1 C1 81.1(3) 4_465 2_565 ?
O7 Eu1 C1 75.5(3) . 2_565 ?
O7 Eu1 C1 25.7(3) 2_565 2_565 ?
O3 Eu1 C1 100.4(3) . 2_565 ?
O3 Eu1 C1 26.5(2) 2_565 2_565 ?
C1 Eu1 C1 88.7(4) . 2_565 ?
O9 Eu1 O4 115.1(2) 2_565 4_465 ?
O9 Eu1 O4 71.2(2) . 4_465 ?
O8 Eu1 O4 138.9(2) 3_545 4_465 ?
O8 Eu1 O4 45.2(2) 4_465 4_465 ?
O7 Eu1 O4 107.7(2) . 4_465 ?
O7 Eu1 O4 65.2(2) 2_565 4_465 ?
O3 Eu1 O4 63.71(19) . 4_465 ?
O3 Eu1 O4 111.8(2) 2_565 4_465 ?
C1 Eu1 O4 86.6(2) . 4_465 ?
C1 Eu1 O4 87.6(2) 2_565 4_465 ?
O9 Eu1 O4 71.2(2) 2_565 3_545 ?
O9 Eu1 O4 115.1(2) . 3_545 ?
O8 Eu1 O4 45.2(2) 3_545 3_545 ?
O8 Eu1 O4 138.9(2) 4_465 3_545 ?
O7 Eu1 O4 65.2(2) . 3_545 ?
O7 Eu1 O4 107.7(2) 2_565 3_545 ?
O3 Eu1 O4 111.8(2) . 3_545 ?
O3 Eu1 O4 63.71(19) 2_565 3_545 ?
C1 Eu1 O4 87.6(2) . 3_545 ?
C1 Eu1 O4 86.6(2) 2_565 3_545 ?
O4 Eu1 O4 171.8(3) 4_465 3_545 ?
O4 Eu2 O10 83.2(3) 4_465 . ?
O4 Eu2 O5 82.4(3) 4_465 4_466 ?
O10 Eu2 O5 139.3(2) . 4_466 ?
O4 Eu2 O6 160.9(2) 4_465 3_556 ?
O10 Eu2 O6 80.9(3) . 3_556 ?
O5 Eu2 O6 116.6(2) 4_466 3_556 ?
O4 Eu2 O3 78.7(2) 4_465 . ?
O10 Eu2 O3 69.8(2) . . ?
O5 Eu2 O3 142.6(2) 4_466 . ?
O6 Eu2 O3 85.9(2) 3_556 . ?
O4 Eu2 O5 146.2(2) 4_465 3_556 ?
O10 Eu2 O5 110.8(2) . 3_556 ?
O5 Eu2 O5 66.8(3) 4_466 3_556 ?
O6 Eu2 O5 51.3(2) 3_556 3_556 ?
O3 Eu2 O5 134.6(2) . 3_556 ?
O4 Eu2 Cl1 99.7(4) 4_465 . ?
O10 Eu2 Cl1 144.6(5) . . ?
O5 Eu2 Cl1 75.5(5) 4_466 . ?
O6 Eu2 Cl1 87.4(4) 3_556 . ?
O3 Eu2 Cl1 76.2(5) . . ?
O5 Eu2 Cl1 86.4(4) 3_556 . ?
O4 Eu2 Cl2 89.17(19) 4_465 . ?
O10 Eu2 Cl2 71.10(18) . . ?
O5 Eu2 Cl2 70.82(17) 4_466 . ?
O6 Eu2 Cl2 95.63(17) 3_556 . ?
O3 Eu2 Cl2 140.07(16) . . ?
O5 Eu2 Cl2 68.27(16) 3_556 . ?
Cl1 Eu2 Cl2 143.7(5) . . ?
O4 Eu2 Br1 106.1(5) 4_465 . ?
O10 Eu2 Br1 142.5(6) . . ?
O5 Eu2 Br1 78.1(6) 4_466 . ?
O6 Eu2 Br1 80.8(5) 3_556 . ?
O3 Eu2 Br1 76.6(6) . . ?
O5 Eu2 Br1 81.8(6) 3_556 . ?
Cl1 Eu2 Br1 6.6(7) . . ?
Cl2 Eu2 Br1 143.2(6) . . ?
O4 Eu2 C5 172.0(3) 4_465 3_556 ?
O10 Eu2 C5 98.9(3) . 3_556 ?
O5 Eu2 C5 91.0(3) 4_466 3_556 ?
O6 Eu2 C5 25.8(3) 3_556 3_556 ?
O3 Eu2 C5 109.3(3) . 3_556 ?
O5 Eu2 C5 26.0(3) 3_556 3_556 ?
Cl1 Eu2 C5 83.1(4) . 3_556 ?
Cl2 Eu2 C5 84.3(2) . 3_556 ?
Br1 Eu2 C5 76.9(5) . 3_556 ?
O4 Eu2 Eu2 109.79(18) 4_465 2_575 ?
O10 Eu2 Eu2 112.98(17) . 2_575 ?
O5 Eu2 Eu2 40.10(16) 4_466 2_575 ?
O6 Eu2 Eu2 86.31(16) 3_556 2_575 ?
O3 Eu2 Eu2 171.14(15) . 2_575 ?
O5 Eu2 Eu2 36.67(15) 3_556 2_575 ?
Cl1 Eu2 Eu2 99.3(5) . 2_575 ?
Cl2 Eu2 Eu2 45.12(5) . 2_575 ?
Br1 Eu2 Eu2 98.1(6) . 2_575 ?
C5 Eu2 Eu2 62.2(2) 3_556 2_575 ?
O4 Eu2 Eu1 45.96(18) 4_465 . ?
O10 Eu2 Eu1 64.12(17) . . ?
O5 Eu2 Eu1 124.67(17) 4_466 . ?
O6 Eu2 Eu1 116.46(16) 3_556 . ?
O3 Eu2 Eu1 33.94(15) . . ?
O5 Eu2 Eu1 167.76(16) 3_556 . ?
Cl1 Eu2 Eu1 92.5(5) . . ?
Cl2 Eu2 Eu1 117.67(5) . . ?
Br1 Eu2 Eu1 96.0(6) . . ?
C5 Eu2 Eu1 141.8(2) 3_556 . ?
Eu2 Eu2 Eu1 154.899(17) 2_575 . ?
Eu2 Cl2 Eu2 89.75(10) 2_575 . ?
C2 S1 C3 90.6(5) . . ?
C1 O3 Eu2 148.1(6) . . ?
C1 O3 Eu1 90.2(5) . . ?
Eu2 O3 Eu1 113.5(2) . . ?
C7 O4 Eu2 163.7(8) . 4_565 ?
C7 O4 Eu1 79.2(6) . 3 ?
Eu2 O4 Eu1 102.0(2) 4_565 3 ?
O5 C5 O6 120.1(10) . . ?
O5 C5 C3 120.1(10) . . ?
O6 C5 C3 119.6(10) . . ?
O5 C5 Eu2 65.1(6) . 3_546 ?
O6 C5 Eu2 56.5(5) . 3_546 ?
C3 C5 Eu2 161.6(7) . 3_546 ?
C5 O6 Eu2 97.7(7) . 3_546 ?
C5 O5 Eu2 162.6(7) . 4_566 ?
C5 O5 Eu2 88.9(6) . 3_546 ?
Eu2 O5 Eu2 103.2(2) 4_566 3_546 ?
C1 O7 Eu1 97.1(7) . . ?
O4 C7 O8 123.7(11) . . ?
O4 C7 C8 119.8(10) . . ?
O8 C7 C8 116.4(10) . . ?
O4 C7 Eu1 77.5(6) . 3 ?
O8 C7 Eu1 46.4(6) . 3 ?
C8 C7 Eu1 162.5(8) . 3 ?
C7 O8 Eu1 111.5(7) . 3 ?
C4 C3 C5 130.5(10) . . ?
C4 C3 S1 111.7(8) . . ?
C5 C3 S1 117.4(8) . . ?
C6 C2 C1 129.7(10) . . ?
C6 C2 S1 113.2(9) . . ?
C1 C2 S1 116.6(8) . . ?
O7 C1 O3 120.2(10) . . ?
O7 C1 C2 116.8(10) . . ?
O3 C1 C2 122.8(9) . . ?
O7 C1 Eu1 57.2(6) . . ?
O3 C1 Eu1 63.3(5) . . ?
C2 C1 Eu1 169.0(8) . . ?
C3 C4 C6 112.3(10) . . ?
C11 C8 C7 129.5(12) . . ?
C11 C8 S2 111.6(9) . . ?
C7 C8 S2 118.8(8) . . ?
C9 S2 C8 91.5(5) . . ?
C12 O9 Eu1 131.4(7) . . ?
C12 O10 Eu2 139.0(7) . . ?
O10 C12 O9 126.7(10) . . ?
O10 C12 C9 115.2(10) . . ?
O9 C12 C9 118.0(9) . . ?
C9 C10 C11 111.9(9) . . ?
C10 C9 C12 129.1(9) . . ?
C10 C9 S2 111.4(8) . . ?
C12 C9 S2 119.4(8) . . ?
C2 C6 C4 112.1(10) . . ?
C8 C11 C10 113.4(11) . . ?
C19 N2 C16 106.9(12) . . ?
C19 N2 C18 124.7(13) . . ?
C16 N2 C18 128.2(13) . . ?
C13 N1 C15 107.3(14) . . ?
C13 N1 C14 126.7(12) . . ?
C15 N1 C14 125.9(14) . . ?
C16 C16 N2 107.4(7) 2_565 . ?
N1 C13 N1 110.5(17) 2_575 . ?
N1 C15 C15 107.2(9) . 2_575 ?
C20 C18 N2 113(2) . . ?
N2 C19 N2 111.3(16) 2_565 . ?
N1 C14 C17 107(2) . . ?

loop_
_geom_bond_atom_site_label_1
_geom_bond_atom_site_label_2
_geom_bond_distance
_geom_bond_site_symmetry_2
_geom_bond_publ_flag
Eu1 O9 2.356(7) 2_565 ?
Eu1 O9 2.356(7) . ?
Eu1 O8 2.422(8) 3_545 ?
Eu1 O8 2.422(8) 4_465 ?
Eu1 O7 2.428(8) . ?
Eu1 O7 2.428(8) 2_565 ?
Eu1 O3 2.562(6) . ?
Eu1 O3 2.562(6) 2_565 ?
Eu1 C1 2.868(11) . ?
Eu1 C1 2.868(11) 2_565 ?
Eu1 O4 3.092(7) 4_465 ?
Eu1 O4 3.092(7) 3_545 ?
Eu2 O4 2.284(7) 4_465 ?
Eu2 O10 2.360(7) . ?
Eu2 O5 2.424(7) 4_466 ?
Eu2 O6 2.426(7) 3_556 ?
Eu2 O3 2.470(6) . ?
Eu2 O5 2.614(7) 3_556 ?
Eu2 Cl1 2.73(2) . ?
Eu2 Cl2 2.800(2) . ?
Eu2 Br1 2.88(3) . ?
Eu2 C5 2.882(11) 3_556 ?
Eu2 Eu2 3.9514(9) 2_575 ?
Cl2 Eu2 2.800(2) 2_575 ?
S1 C2 1.702(11) . ?
S1 C3 1.718(10) . ?
O3 C1 1.282(11) . ?
O4 C7 1.249(12) . ?
O4 Eu2 2.284(7) 4_565 ?
O4 Eu1 3.092(7) 3 ?
C5 O5 1.263(12) . ?
C5 O6 1.264(12) . ?
C5 C3 1.452(14) . ?
C5 Eu2 2.882(11) 3_546 ?
O6 Eu2 2.426(7) 3_546 ?
O5 Eu2 2.424(7) 4_566 ?
O5 Eu2 2.614(7) 3_546 ?
O7 C1 1.255(12) . ?
C7 O8 1.256(13) . ?
C7 C8 1.483(15) . ?
C7 Eu1 3.111(11) 3 ?
O8 Eu1 2.422(8) 3 ?
C3 C4 1.364(15) . ?
C2 C6 1.345(14) . ?
C2 C1 1.480(15) . ?
C4 C6 1.408(14) . ?
C8 C11 1.345(14) . ?
C8 S2 1.726(12) . ?
S2 C9 1.715(10) . ?
O9 C12 1.242(12) . ?
O10 C12 1.237(12) . ?
C12 C9 1.477(15) . ?
C10 C9 1.380(14) . ?
C10 C11 1.414(15) . ?
N2 C19 1.296(13) . ?
N2 C16 1.378(14) . ?
N2 C18 1.49(2) . ?
N1 C13 1.322(15) . ?
N1 C15 1.350(14) . ?
N1 C14 1.463(18) . ?
C16 C16 1.31(2) 2_565 ?
C13 N1 1.322(15) 2_575 ?
C15 C15 1.37(3) 2_575 ?
C18 C20 1.44(4) . ?
C19 N2 1.296(13) 2_565 ?
C14 C17 1.53(5) . ?
